data_4317637
loop_
_publ_author_name
'Eduardo J. Fern\'andez'
'Peter G. Jones'
'Antonio Laguna'
'Jos\'e M. L\'opez-de-Luzuriaga'
'Miguel Monge'
'Javier P\'erez'
'M. Elena Olmos'

_publ_section_title
;
 Synthesis, Structure, and Photophysical Studies of Luminescent Two- and
 Three-Dimensional Gold-Thallium Supramolecular Arrays
;
_journal_name_full 'Inorganic Chemistry'
_journal_page_first 1056
_journal_page_last 1063
_journal_paper_doi 10.1021/ic010961u
_journal_volume 41
_journal_year 2002
_chemical_formula_sum 'C43 H20 Au2 Cl20 N3 O Tl2'
_chemical_formula_weight 2106.29
_chemical_name_systematic
;
  ?
;
_space_group_IT_number 2
_symmetry_cell_setting triclinic
_symmetry_space_group_name_Hall '-P 1'
_symmetry_space_group_name_H-M 'P -1'
_atom_sites_solution_hydrogens geom
_atom_sites_solution_primary direct
_atom_sites_solution_secondary difmap
_audit_creation_method SHELXL-97
_cell_angle_alpha 96.6324(5)
_cell_angle_beta 96.6337(5)
_cell_angle_gamma 109.7422(9)
_cell_formula_units_Z 2
_cell_length_a 11.11050(10)
_cell_length_b 14.5956(2)
_cell_length_c 18.4964(3)
_cell_measurement_reflns_used 27724
_cell_measurement_temperature 173(2)
_cell_measurement_theta_max 27.88
_cell_measurement_theta_min 1.02
_cell_volume 2765.69(7)
_computing_cell_refinement 'Denzo and Scalepak (Otwinowski & Minor, 1997)'
_computing_data_collection 'Nonius Kappa CCD'
_computing_data_reduction 'Denzo and Scalepak (Otwinowski & Minor, 1997)'
_computing_molecular_graphics 'Siemens XP'
_computing_publication_material SHELXL-97
_computing_structure_refinement 'SHELXL-97 (Sheldrick, 1997)'
_computing_structure_solution 'SHELXS-97 (Sheldrick, 1990)'
_diffrn_ambient_temperature 173(2)
_diffrn_detector_area_resol_mean 9
_diffrn_measured_fraction_theta_full 0.980
_diffrn_measured_fraction_theta_max 0.980
_diffrn_measurement_device_type 'Nonius Kappa CCD'
_diffrn_measurement_method '\w & \f-scan'
_diffrn_radiation_monochromator graphite
_diffrn_radiation_source 'fine-focus sealed tube'
_diffrn_radiation_type MoK\a
_diffrn_radiation_wavelength 0.71073
_diffrn_reflns_av_R_equivalents 0.08
_diffrn_reflns_av_sigmaI/netI 0.0367
_diffrn_reflns_limit_h_max 14
_diffrn_reflns_limit_h_min -14
_diffrn_reflns_limit_k_max 18
_diffrn_reflns_limit_k_min -19
_diffrn_reflns_limit_l_max 23
_diffrn_reflns_limit_l_min -24
_diffrn_reflns_number 38269
_diffrn_reflns_theta_full 27.91
_diffrn_reflns_theta_max 27.91
_diffrn_reflns_theta_min 1.97
_exptl_absorpt_coefficient_mu 12.102
_exptl_absorpt_correction_T_max 0.1957
_exptl_absorpt_correction_T_min 0.0738
_exptl_absorpt_correction_type multi-scan
_exptl_absorpt_process_details 'Sortav Blessing (1195)'
_exptl_crystal_colour orange
_exptl_crystal_density_diffrn 2.529
_exptl_crystal_density_method 'not measured'
_exptl_crystal_description needle
_exptl_crystal_F_000 1934
_exptl_crystal_size_max 0.45
_exptl_crystal_size_mid 0.23
_exptl_crystal_size_min 0.20
_refine_diff_density_max 2.086
_refine_diff_density_min -3.123
_refine_diff_density_rms 0.265
_refine_ls_extinction_method none
_refine_ls_goodness_of_fit_ref 1.114
_refine_ls_hydrogen_treatment riding
_refine_ls_matrix_type full
_refine_ls_number_parameters 637
_refine_ls_number_reflns 12995
_refine_ls_number_restraints 130
_refine_ls_restrained_S_all 1.109
_refine_ls_R_factor_all 0.0594
_refine_ls_R_factor_gt 0.0467
_refine_ls_shift/su_max 0.001
_refine_ls_shift/su_mean 0.000
_refine_ls_structure_factor_coef Fsqd
_refine_ls_weighting_details 'calc w=1/[\s^2^(Fo^2^)+(0.0674P)^2^+15.5740P] where P=(Fo^2^+2Fc^2^)/3'
_refine_ls_weighting_scheme calc
_refine_ls_wR_factor_gt 0.1123
_refine_ls_wR_factor_ref 0.1214
_reflns_number_gt 11230
_reflns_number_total 12995
_reflns_threshold_expression >2sigma(I)
_cod_data_source_file ic010961u_2.cif
_cod_data_source_block ele4
_cod_depositor_comments
;
The following automatic conversions were performed:

'_exptl_absorpt_correction_type' value 'multiscan' changed to
'multi-scan' according to the built-in table from CIF Core dictionary
named 'cif_core.dic' version 2.4.1 from 2010-06-29.

Automatic conversion script
Id: cif_fix_values 1646 2011-03-28 12:23:43Z adriana 
;
_cod_original_cell_volume 2765.69(6)
_cod_database_code 4317637

loop_
_symmetry_equiv_pos_as_xyz
'x, y, z'
'-x, -y, -z'

loop_
_atom_site_label
_atom_site_type_symbol
_atom_site_fract_x
_atom_site_fract_y
_atom_site_fract_z
_atom_site_U_iso_or_equiv
_atom_site_adp_type
_atom_site_occupancy
_atom_site_symmetry_multiplicity
_atom_site_calc_flag
_atom_site_refinement_flags
_atom_site_disorder_assembly
_atom_site_disorder_group
Tl1 Tl -0.19644(3) 0.36342(2) 0.239640(17) 0.02542(8) Uani 1 1 d . . .
Tl2 Tl 0.25273(3) 0.27135(2) 0.290596(17) 0.02573(8) Uani 1 1 d . . .
Au1 Au 0.05466(3) 0.34104(2) 0.207581(16) 0.02065(8) Uani 1 1 d . . .
Au2 Au 0.54394(3) 0.33194(2) 0.292019(16) 0.02169(8) Uani 1 1 d . . .
Cl1 Cl 0.0354(2) 0.47513(16) 0.08338(12) 0.0386(5) Uani 1 1 d D . .
Cl2 Cl 0.1583(2) 0.70223(16) 0.09849(12) 0.0360(5) Uani 1 1 d D . .
Cl3 Cl 0.3313(2) 0.82634(15) 0.24613(15) 0.0421(5) Uani 1 1 d D . .
Cl4 Cl 0.3763(2) 0.72190(16) 0.37831(13) 0.0395(5) Uani 1 1 d D . .
Cl5 Cl 0.2437(2) 0.49591(16) 0.36603(11) 0.0377(5) Uani 1 1 d D . .
Cl6 Cl -0.0934(2) 0.18837(17) 0.32152(12) 0.0354(5) Uani 1 1 d D . .
Cl7 Cl -0.2776(2) -0.02953(18) 0.27039(15) 0.0442(6) Uani 1 1 d D . .
Cl8 Cl -0.3089(2) -0.13024(16) 0.10762(16) 0.0446(6) Uani 1 1 d D . .
Cl9 Cl -0.1729(2) -0.00984(17) -0.00555(13) 0.0427(5) Uani 1 1 d D . .
Cl10 Cl 0.0036(2) 0.21043(16) 0.04362(12) 0.0344(5) Uani 1 1 d D . .
Cl11 Cl 0.3578(2) 0.24212(17) 0.12212(12) 0.0378(5) Uani 1 1 d D . .
Cl12 Cl 0.2987(3) 0.3693(3) 0.01033(15) 0.0603(8) Uani 1 1 d D . .
Cl13 Cl 0.3993(3) 0.5982(3) 0.0533(2) 0.0763(12) Uani 1 1 d D . .
Cl14 Cl 0.5581(3) 0.6985(2) 0.2099(2) 0.0664(10) Uani 1 1 d D . .
Cl15 Cl 0.6105(3) 0.57027(18) 0.32279(16) 0.0494(6) Uani 1 1 d D . .
Cl16 Cl 0.42326(19) 0.08864(15) 0.30260(11) 0.0305(4) Uani 1 1 d D . .
Cl17 Cl 0.5436(2) -0.01604(15) 0.41065(12) 0.0321(4) Uani 1 1 d D . .
Cl18 Cl 0.7871(2) 0.10639(17) 0.52827(13) 0.0395(5) Uani 1 1 d D . .
Cl19 Cl 0.9135(2) 0.33362(17) 0.53306(12) 0.0371(5) Uani 1 1 d D . .
Cl20 Cl 0.7917(2) 0.43874(15) 0.42770(12) 0.0365(5) Uani 1 1 d D . .
O1 O 0.2608(8) 0.2381(7) 0.4358(4) 0.058(2) Uani 1 1 d U . .
N1 N -0.3344(7) 0.2254(6) 0.1234(4) 0.0334(16) Uani 1 1 d DU . .
N2 N -0.1475(7) 0.5515(5) 0.2176(4) 0.0276(14) Uani 1 1 d DU . .
N3 N 0.1285(7) 0.0720(5) 0.2603(4) 0.0307(15) Uani 1 1 d U . .
C1 C 0.1465(7) 0.4912(6) 0.2238(4) 0.0225(15) Uani 1 1 d DU . .
C2 C 0.1307(7) 0.5426(6) 0.1656(4) 0.0245(16) Uani 1 1 d DU . .
C3 C 0.1860(8) 0.6444(6) 0.1716(5) 0.0278(16) Uani 1 1 d DU . .
C4 C 0.2630(8) 0.7004(6) 0.2371(5) 0.0262(16) Uani 1 1 d DU . .
C5 C 0.2816(8) 0.6530(6) 0.2959(4) 0.0270(16) Uani 1 1 d DU . .
C6 C 0.2215(8) 0.5503(6) 0.2890(4) 0.0259(16) Uani 1 1 d DU . .
C7 C -0.0489(7) 0.1923(6) 0.1816(5) 0.0233(15) Uani 1 1 d DU . .
C8 C -0.1130(6) 0.1350(6) 0.2297(4) 0.0242(15) Uani 1 1 d DU . .
C9 C -0.1941(7) 0.0355(6) 0.2080(5) 0.0257(16) Uani 1 1 d DU . .
C10 C -0.2106(8) -0.0092(6) 0.1350(5) 0.0286(17) Uani 1 1 d DU . .
C11 C -0.1487(8) 0.0457(6) 0.0854(5) 0.0267(16) Uani 1 1 d DU . .
C12 C -0.0705(7) 0.1441(6) 0.1088(4) 0.0220(15) Uani 1 1 d DU . .
C13 C 0.4885(6) 0.4110(6) 0.2185(4) 0.0217(15) Uani 1 1 d DU . .
C14 C 0.4164(7) 0.3694(7) 0.1476(4) 0.0281(17) Uani 1 1 d DU . .
C15 C 0.3876(8) 0.4256(8) 0.0971(5) 0.0342(19) Uani 1 1 d DU . .
C16 C 0.4325(9) 0.5277(8) 0.1156(6) 0.041(2) Uani 1 1 d DU . .
C17 C 0.5001(9) 0.5707(7) 0.1848(6) 0.040(2) Uani 1 1 d DU . .
C18 C 0.5268(8) 0.5131(6) 0.2347(5) 0.0289(17) Uani 1 1 d DU . .
C19 C 0.6118(7) 0.2598(6) 0.3673(4) 0.0211(14) Uani 1 1 d DU . .
C20 C 0.5609(7) 0.1589(6) 0.3672(4) 0.0245(15) Uani 1 1 d DU . .
C21 C 0.6116(7) 0.1103(6) 0.4154(4) 0.0221(15) Uani 1 1 d DU . .
C22 C 0.7201(8) 0.1643(6) 0.4671(4) 0.0250(16) Uani 1 1 d DU . .
C23 C 0.7766(8) 0.2662(6) 0.4707(4) 0.0251(16) Uani 1 1 d DU . .
C24 C 0.7209(7) 0.3110(5) 0.4215(4) 0.0209(15) Uani 1 1 d DU . .
C25 C -0.4056(9) 0.1441(7) 0.1473(5) 0.0340(19) Uani 1 1 d U . .
H25 H -0.4110 0.1480 0.1984 0.041 Uiso 1 1 calc R . .
C26 C -0.4715(8) 0.0548(7) 0.1015(5) 0.0322(18) Uani 1 1 d DU . .
H26 H -0.5199 -0.0011 0.1211 0.039 Uiso 1 1 calc R . .
C27 C -0.4660(7) 0.0478(6) 0.0258(5) 0.0271(16) Uani 1 1 d DU . .
C28 C -0.3930(9) 0.1336(7) 0.0010(5) 0.038(2) Uani 1 1 d DU . .
H28 H -0.3864 0.1328 -0.0498 0.046 Uiso 1 1 calc R . .
C29 C -0.3316(9) 0.2181(7) 0.0508(5) 0.039(2) Uani 1 1 d DU . .
H29 H -0.2836 0.2756 0.0328 0.047 Uiso 1 1 calc R . .
C30 C -0.1758(8) 0.5979(6) 0.1633(5) 0.0323(19) Uani 1 1 d DU . .
H30 H -0.2318 0.5594 0.1195 0.039 Uiso 1 1 calc R . .
C31 C -0.1271(8) 0.6990(6) 0.1684(5) 0.0294(17) Uani 1 1 d DU . .
H31 H -0.1489 0.7289 0.1284 0.035 Uiso 1 1 calc R . .
C32 C -0.0473(8) 0.7561(6) 0.2311(4) 0.0254(15) Uani 1 1 d DU . .
C33 C -0.0152(8) 0.7106(6) 0.2883(4) 0.0263(16) Uani 1 1 d DU . .
H33 H 0.0411 0.7482 0.3323 0.032 Uiso 1 1 calc R . .
C34 C -0.0681(8) 0.6080(6) 0.2790(4) 0.0274(17) Uani 1 1 d DU . .
H34 H -0.0470 0.5764 0.3181 0.033 Uiso 1 1 calc R . .
C35 C 0.0115(8) 0.8659(6) 0.2402(5) 0.0255(16) Uani 1 1 d U . .
C36 C 0.0273(8) 0.9238(6) 0.3076(5) 0.0297(17) Uani 1 1 d U . .
H36 H -0.0005 0.8940 0.3487 0.036 Uiso 1 1 calc R . .
C37 C 0.0539(8) 0.9135(6) 0.1820(5) 0.0297(17) Uani 1 1 d U . .
H37 H 0.0440 0.8771 0.1343 0.036 Uiso 1 1 calc R . .
C38 C 0.0844(8) 0.0263(6) 0.3152(5) 0.0311(18) Uani 1 1 d U . .
H38 H 0.0921 0.0650 0.3616 0.037 Uiso 1 1 calc R . .
C39 C 0.1111(8) 0.0157(6) 0.1954(5) 0.0300(17) Uani 1 1 d U . .
H39 H 0.1399 0.0476 0.1553 0.036 Uiso 1 1 calc R . .
C40 C 0.2075(9) 0.2899(7) 0.4835(5) 0.061(3) Uani 1 1 d U . .
H40A H 0.1318 0.2998 0.4565 0.073 Uiso 1 1 calc R . .
H40B H 0.2726 0.3551 0.5064 0.073 Uiso 1 1 calc R . .
C41 C 0.1676(9) 0.2267(7) 0.5406(5) 0.055(3) Uani 1 1 d RU . .
H41A H 0.0787 0.1778 0.5244 0.066 Uiso 1 1 calc R . .
H41B H 0.1706 0.2672 0.5880 0.066 Uiso 1 1 calc R . .
C42 C 0.2645(13) 0.1769(10) 0.5478(7) 0.058(3) Uani 1 1 d U . .
H42A H 0.2214 0.1054 0.5477 0.070 Uiso 1 1 calc R . .
H42B H 0.3280 0.2062 0.5939 0.070 Uiso 1 1 calc R . .
C43 C 0.3292(12) 0.1946(13) 0.4813(7) 0.073(4) Uani 1 1 d U . .
H43A H 0.4207 0.2390 0.4965 0.088 Uiso 1 1 calc R . .
H43B H 0.3274 0.1314 0.4543 0.088 Uiso 1 1 calc R . .

loop_
_atom_site_aniso_label
_atom_site_aniso_U_11
_atom_site_aniso_U_22
_atom_site_aniso_U_33
_atom_site_aniso_U_23
_atom_site_aniso_U_13
_atom_site_aniso_U_12
Tl1 0.02752(16) 0.02095(15) 0.02731(16) 0.00293(11) 0.00628(12) 0.00779(12)
Tl2 0.02566(16) 0.02468(15) 0.02605(16) 0.00463(12) 0.00283(12) 0.00828(12)
Au1 0.02402(15) 0.01771(14) 0.01811(14) 0.00249(10) 0.00188(11) 0.00539(11)
Au2 0.02421(15) 0.02115(14) 0.01800(14) 0.00282(11) 0.00023(11) 0.00709(11)
Cl1 0.0593(14) 0.0307(11) 0.0192(9) 0.0018(8) -0.0048(9) 0.0122(10)
Cl2 0.0500(13) 0.0338(11) 0.0328(11) 0.0175(9) 0.0144(10) 0.0194(10)
Cl3 0.0453(13) 0.0182(9) 0.0570(15) 0.0050(9) 0.0071(11) 0.0048(9)
Cl4 0.0435(12) 0.0302(11) 0.0323(11) -0.0085(9) -0.0054(9) 0.0053(9)
Cl5 0.0600(14) 0.0303(10) 0.0193(9) 0.0027(8) -0.0043(9) 0.0157(10)
Cl6 0.0483(13) 0.0352(11) 0.0259(10) 0.0082(8) 0.0115(9) 0.0162(10)
Cl7 0.0428(13) 0.0365(12) 0.0544(15) 0.0224(11) 0.0205(11) 0.0067(10)
Cl8 0.0396(12) 0.0205(10) 0.0633(16) 0.0047(10) -0.0013(11) 0.0015(9)
Cl9 0.0466(13) 0.0349(11) 0.0348(12) -0.0128(9) 0.0045(10) 0.0062(10)
Cl10 0.0459(12) 0.0289(10) 0.0248(10) 0.0046(8) 0.0123(9) 0.0064(9)
Cl11 0.0390(12) 0.0376(11) 0.0302(11) -0.0032(9) -0.0057(9) 0.0119(9)
Cl12 0.0429(14) 0.111(3) 0.0316(13) 0.0325(15) 0.0031(11) 0.0270(15)
Cl13 0.0680(19) 0.110(3) 0.101(3) 0.089(2) 0.0502(19) 0.060(2)
Cl14 0.0550(16) 0.0320(13) 0.132(3) 0.0385(16) 0.0486(18) 0.0221(12)
Cl15 0.0518(14) 0.0302(11) 0.0566(16) -0.0106(11) 0.0020(12) 0.0107(10)
Cl16 0.0275(10) 0.0276(10) 0.0276(10) 0.0034(8) -0.0056(8) 0.0023(8)
Cl17 0.0403(11) 0.0223(9) 0.0290(10) 0.0063(8) 0.0024(8) 0.0054(8)
Cl18 0.0424(12) 0.0364(11) 0.0370(12) 0.0135(9) -0.0079(10) 0.0130(10)
Cl19 0.0343(11) 0.0368(11) 0.0294(11) 0.0028(9) -0.0099(9) 0.0047(9)
Cl20 0.0474(12) 0.0227(9) 0.0268(10) 0.0002(8) -0.0073(9) 0.0021(9)
O1 0.065(5) 0.087(6) 0.028(4) 0.005(4) 0.011(3) 0.035(5)
N1 0.034(4) 0.036(4) 0.028(4) 0.002(3) -0.002(3) 0.014(3)
N2 0.034(4) 0.026(3) 0.023(3) 0.004(3) 0.004(3) 0.012(3)
N3 0.027(4) 0.027(4) 0.035(4) 0.008(3) 0.004(3) 0.006(3)
C1 0.024(4) 0.022(3) 0.020(4) 0.000(3) 0.002(3) 0.007(3)
C2 0.029(4) 0.028(4) 0.016(3) 0.003(3) 0.005(3) 0.009(3)
C3 0.037(5) 0.024(4) 0.028(4) 0.008(3) 0.014(3) 0.014(3)
C4 0.024(4) 0.020(4) 0.032(4) 0.004(3) 0.009(3) 0.003(3)
C5 0.026(4) 0.021(3) 0.023(4) -0.008(3) 0.001(3) 0.000(3)
C6 0.034(4) 0.025(4) 0.017(3) 0.000(3) 0.001(3) 0.010(3)
C7 0.023(4) 0.021(3) 0.029(4) 0.006(3) -0.002(3) 0.013(3)
C8 0.021(4) 0.025(4) 0.028(4) 0.007(3) -0.002(3) 0.010(3)
C9 0.022(4) 0.024(4) 0.030(4) 0.007(3) -0.001(3) 0.009(3)
C10 0.022(4) 0.019(4) 0.044(5) 0.005(3) 0.002(3) 0.007(3)
C11 0.023(4) 0.024(4) 0.026(4) -0.001(3) -0.003(3) 0.005(3)
C12 0.023(4) 0.021(3) 0.024(4) 0.008(3) 0.002(3) 0.009(3)
C13 0.013(3) 0.024(3) 0.027(4) 0.009(3) 0.003(3) 0.004(3)
C14 0.034(4) 0.039(4) 0.020(4) 0.015(3) 0.008(3) 0.019(4)
C15 0.027(4) 0.061(5) 0.026(4) 0.025(4) 0.009(3) 0.022(4)
C16 0.035(5) 0.057(5) 0.055(5) 0.042(5) 0.026(4) 0.028(4)
C17 0.037(5) 0.037(5) 0.060(6) 0.025(4) 0.028(4) 0.020(4)
C18 0.026(4) 0.025(4) 0.040(5) 0.010(3) 0.009(3) 0.011(3)
C19 0.024(4) 0.028(4) 0.014(3) 0.004(3) 0.005(3) 0.011(3)
C20 0.023(4) 0.028(4) 0.020(4) 0.001(3) 0.003(3) 0.007(3)
C21 0.026(4) 0.021(3) 0.017(3) 0.004(3) 0.002(3) 0.005(3)
C22 0.027(4) 0.033(4) 0.016(4) 0.007(3) -0.002(3) 0.013(3)
C23 0.024(4) 0.032(4) 0.014(3) 0.002(3) -0.002(3) 0.006(3)
C24 0.026(4) 0.019(3) 0.014(3) -0.001(3) 0.001(3) 0.006(3)
C25 0.041(5) 0.037(4) 0.026(4) 0.004(3) 0.014(4) 0.015(4)
C26 0.034(5) 0.037(4) 0.031(4) 0.005(3) 0.017(4) 0.015(4)
C27 0.024(4) 0.035(4) 0.024(4) 0.007(3) 0.003(3) 0.012(3)
C28 0.045(5) 0.035(5) 0.028(4) 0.007(3) 0.007(4) 0.004(4)
C29 0.037(5) 0.042(5) 0.032(4) 0.008(4) 0.003(4) 0.007(4)
C30 0.037(5) 0.027(4) 0.028(4) 0.002(3) -0.008(4) 0.010(3)
C31 0.038(5) 0.024(4) 0.024(4) 0.006(3) -0.003(3) 0.010(3)
C32 0.027(4) 0.029(3) 0.022(4) 0.004(3) 0.004(3) 0.013(3)
C33 0.033(4) 0.023(3) 0.019(4) 0.002(3) 0.001(3) 0.006(3)
C34 0.030(4) 0.035(4) 0.018(4) 0.010(3) 0.002(3) 0.012(3)
C35 0.026(4) 0.026(4) 0.025(4) 0.006(3) 0.001(3) 0.011(3)
C36 0.038(5) 0.023(4) 0.024(4) 0.002(3) 0.003(3) 0.007(3)
C37 0.032(4) 0.031(4) 0.026(4) 0.001(3) 0.003(3) 0.013(3)
C38 0.033(4) 0.027(4) 0.028(4) -0.002(3) -0.005(3) 0.010(3)
C39 0.035(4) 0.021(4) 0.037(4) 0.011(3) 0.005(4) 0.012(3)
C40 0.089(9) 0.065(8) 0.033(6) 0.002(5) 0.008(5) 0.036(7)
C41 0.044(6) 0.081(8) 0.043(6) 0.007(5) 0.011(5) 0.026(6)
C42 0.070(8) 0.060(7) 0.052(6) 0.010(5) 0.011(6) 0.032(6)
C43 0.049(7) 0.140(14) 0.043(7) 0.016(7) 0.010(5) 0.048(8)

loop_
_atom_type_symbol
_atom_type_description
_atom_type_scat_dispersion_real
_atom_type_scat_dispersion_imag
_atom_type_scat_source
C C 0.0033 0.0016 'International Tables Vol C Tables 4.2.6.8 and 6.1.1.4'
H H 0.0000 0.0000 'International Tables Vol C Tables 4.2.6.8 and 6.1.1.4'
Au Au -2.0133 8.8022 'International Tables Vol C Tables 4.2.6.8 and 6.1.1.4'
Tl Tl -2.8358 9.6688 'International Tables Vol C Tables 4.2.6.8 and 6.1.1.4'
Cl Cl 0.1484 0.1585 'International Tables Vol C Tables 4.2.6.8 and 6.1.1.4'
N N 0.0061 0.0033 'International Tables Vol C Tables 4.2.6.8 and 6.1.1.4'
O O 0.0106 0.0060 'International Tables Vol C Tables 4.2.6.8 and 6.1.1.4'

loop_
_geom_angle_atom_site_label_1
_geom_angle_atom_site_label_2
_geom_angle_atom_site_label_3
_geom_angle
_geom_angle_site_symmetry_1
_geom_angle_site_symmetry_3
_geom_angle_publ_flag
N1 Tl1 N2 114.9(2) . . ?
N1 Tl1 Au1 91.74(16) . . ?
N2 Tl1 Au1 99.31(15) . . ?
N1 Tl1 Au2 85.57(17) . 1_455 ?
N2 Tl1 Au2 96.89(15) . 1_455 ?
Au1 Tl1 Au2 163.163(14) . 1_455 ?
N3 Tl2 O1 82.8(3) . . ?
N3 Tl2 Au2 112.54(15) . . ?
O1 Tl2 Au2 95.70(17) . . ?
N3 Tl2 Au1 101.01(15) . . ?
O1 Tl2 Au1 125.31(17) . . ?
Au2 Tl2 Au1 129.973(13) . . ?
C1 Au1 C7 173.9(3) . . ?
C1 Au1 Tl1 91.2(2) . . ?
C7 Au1 Tl1 86.4(2) . . ?
C1 Au1 Tl2 103.0(2) . . ?
C7 Au1 Tl2 82.57(18) . . ?
Tl1 Au1 Tl2 133.773(13) . . ?
C13 Au2 C19 176.1(3) . . ?
C13 Au2 Tl2 76.69(18) . . ?
C19 Au2 Tl2 106.7(2) . . ?
C13 Au2 Tl1 93.41(19) . 1_655 ?
C19 Au2 Tl1 83.81(19) . 1_655 ?
Tl2 Au2 Tl1 160.993(13) . 1_655 ?
C40 O1 C43 105.8(8) . . ?
C40 O1 Tl2 117.8(6) . . ?
C43 O1 Tl2 135.1(7) . . ?
C25 N1 C29 116.8(8) . . ?
C25 N1 Tl1 109.4(6) . . ?
C29 N1 Tl1 133.0(6) . . ?
C30 N2 C34 117.2(7) . . ?
C30 N2 Tl1 137.4(6) . . ?
C34 N2 Tl1 105.3(5) . . ?
C38 N3 C39 116.8(7) . . ?
C38 N3 Tl2 117.8(6) . . ?
C39 N3 Tl2 125.4(6) . . ?
C6 C1 C2 115.0(7) . . ?
C6 C1 Au1 126.1(6) . . ?
C2 C1 Au1 118.9(5) . . ?
C3 C2 C1 123.4(7) . . ?
C3 C2 Cl1 118.7(6) . . ?
C1 C2 Cl1 118.0(6) . . ?
C2 C3 C4 119.8(8) . . ?
C2 C3 Cl2 120.5(7) . . ?
C4 C3 Cl2 119.6(6) . . ?
C5 C4 C3 118.9(7) . . ?
C5 C4 Cl3 120.4(6) . . ?
C3 C4 Cl3 120.7(6) . . ?
C4 C5 C6 120.1(7) . . ?
C4 C5 Cl4 119.5(6) . . ?
C6 C5 Cl4 120.4(7) . . ?
C1 C6 C5 122.8(7) . . ?
C1 C6 Cl5 119.4(6) . . ?
C5 C6 Cl5 117.8(6) . . ?
C8 C7 C12 115.0(7) . . ?
C8 C7 Au1 124.7(6) . . ?
C12 C7 Au1 120.0(6) . . ?
C7 C8 C9 123.2(8) . . ?
C7 C8 Cl6 118.6(6) . . ?
C9 C8 Cl6 118.2(6) . . ?
C10 C9 C8 119.3(8) . . ?
C10 C9 Cl7 120.2(6) . . ?
C8 C9 Cl7 120.4(7) . . ?
C11 C10 C9 119.1(7) . . ?
C11 C10 Cl8 120.9(7) . . ?
C9 C10 Cl8 120.0(7) . . ?
C10 C11 C12 119.8(8) . . ?
C10 C11 Cl9 118.7(6) . . ?
C12 C11 Cl9 121.5(7) . . ?
C11 C12 C7 123.5(7) . . ?
C11 C12 Cl10 117.9(6) . . ?
C7 C12 Cl10 118.6(6) . . ?
C18 C13 C14 114.4(7) . . ?
C18 C13 Au2 121.2(6) . . ?
C14 C13 Au2 124.3(6) . . ?
C15 C14 C13 123.1(8) . . ?
C15 C14 Cl11 118.2(7) . . ?
C13 C14 Cl11 118.8(6) . . ?
C16 C15 C14 119.8(9) . . ?
C16 C15 Cl12 119.7(7) . . ?
C14 C15 Cl12 120.5(8) . . ?
C17 C16 C15 118.9(8) . . ?
C17 C16 Cl13 120.7(8) . . ?
C15 C16 Cl13 120.3(9) . . ?
C16 C17 C18 120.3(9) . . ?
C16 C17 Cl14 120.1(7) . . ?
C18 C17 Cl14 119.5(9) . . ?
C13 C18 C17 123.4(9) . . ?
C13 C18 Cl15 117.5(6) . . ?
C17 C18 Cl15 119.0(7) . . ?
C20 C19 C24 114.5(7) . . ?
C20 C19 Au2 124.6(6) . . ?
C24 C19 Au2 120.9(6) . . ?
C21 C20 C19 124.2(7) . . ?
C21 C20 Cl16 117.8(6) . . ?
C19 C20 Cl16 118.0(6) . . ?
C22 C21 C20 118.9(7) . . ?
C22 C21 Cl17 119.9(6) . . ?
C20 C21 Cl17 121.2(6) . . ?
C21 C22 C23 120.2(7) . . ?
C21 C22 Cl18 120.4(6) . . ?
C23 C22 Cl18 119.4(6) . . ?
C24 C23 C22 118.4(7) . . ?
C24 C23 Cl19 121.0(6) . . ?
C22 C23 Cl19 120.6(6) . . ?
C23 C24 C19 123.9(7) . . ?
C23 C24 Cl20 117.6(6) . . ?
C19 C24 Cl20 118.5(6) . . ?
N1 C25 C26 123.4(8) . . ?
C25 C26 C27 119.1(8) . . ?
C26 C27 C28 117.2(8) . . ?
C26 C27 C27 121.1(10) . 2_455 ?
C28 C27 C27 121.7(10) . 2_455 ?
C29 C28 C27 119.1(9) . . ?
N1 C29 C28 124.3(9) . . ?
N2 C30 C31 122.7(8) . . ?
C32 C31 C30 119.8(8) . . ?
C31 C32 C33 119.0(8) . . ?
C31 C32 C35 123.0(7) . . ?
C33 C32 C35 118.0(7) . . ?
C32 C33 C34 117.8(7) . . ?
N2 C34 C33 123.4(7) . . ?
C36 C35 C37 117.6(8) . . ?
C36 C35 C32 120.7(7) . . ?
C37 C35 C32 121.7(8) . . ?
C35 C36 C38 119.7(8) . 1_565 ?
C39 C37 C35 118.3(8) 1_565 . ?
N3 C38 C36 122.9(8) . 1_545 ?
N3 C39 C37 124.6(8) . 1_545 ?
O1 C40 C41 105.1(5) . . ?
C40 C41 C42 104.0(6) . . ?
C41 C42 C43 103.9(10) . . ?
O1 C43 C42 107.7(10) . . ?

loop_
_geom_bond_atom_site_label_1
_geom_bond_atom_site_label_2
_geom_bond_distance
_geom_bond_site_symmetry_2
_geom_bond_publ_flag
Tl1 N1 2.680(7) . ?
Tl1 N2 2.702(7) . ?
Tl1 Au1 3.0323(4) . ?
Tl1 Au2 3.0534(4) 1_455 ?
Tl2 N3 2.724(7) . ?
Tl2 O1 2.781(7) . ?
Tl2 Au2 3.0485(4) . ?
Tl2 Au1 3.0540(4) . ?
Au1 C1 2.050(8) . ?
Au1 C7 2.052(8) . ?
Au2 C13 2.051(7) . ?
Au2 C19 2.062(7) . ?
Au2 Tl1 3.0534(4) 1_655 ?
Cl1 C2 1.727(8) . ?
Cl2 C3 1.726(9) . ?
Cl3 C4 1.715(8) . ?
Cl4 C5 1.733(8) . ?
Cl5 C6 1.741(8) . ?
Cl6 C8 1.741(9) . ?
Cl7 C9 1.731(9) . ?
Cl8 C10 1.712(8) . ?
Cl9 C11 1.730(9) . ?
Cl10 C12 1.741(8) . ?
Cl11 C14 1.734(9) . ?
Cl12 C15 1.734(10) . ?
Cl13 C16 1.720(9) . ?
Cl14 C17 1.740(10) . ?
Cl15 C18 1.740(9) . ?
Cl16 C20 1.747(8) . ?
Cl17 C21 1.728(8) . ?
Cl18 C22 1.732(8) . ?
Cl19 C23 1.713(8) . ?
Cl20 C24 1.746(8) . ?
O1 C40 1.402(11) . ?
O1 C43 1.411(15) . ?
N1 C25 1.339(12) . ?
N1 C29 1.341(12) . ?
N2 C30 1.339(11) . ?
N2 C34 1.345(11) . ?
N3 C38 1.328(12) . ?
N3 C39 1.329(12) . ?
C1 C6 1.391(10) . ?
C1 C2 1.409(11) . ?
C2 C3 1.388(11) . ?
C3 C4 1.389(12) . ?
C4 C5 1.385(12) . ?
C5 C6 1.404(11) . ?
C7 C8 1.385(11) . ?
C7 C12 1.399(11) . ?
C8 C9 1.407(11) . ?
C9 C10 1.394(12) . ?
C10 C11 1.379(12) . ?
C11 C12 1.390(11) . ?
C13 C18 1.390(11) . ?
C13 C14 1.406(11) . ?
C14 C15 1.391(11) . ?
C15 C16 1.388(15) . ?
C16 C17 1.368(16) . ?
C17 C18 1.390(12) . ?
C19 C20 1.388(11) . ?
C19 C24 1.402(10) . ?
C20 C21 1.383(11) . ?
C21 C22 1.381(11) . ?
C22 C23 1.396(12) . ?
C23 C24 1.384(11) . ?
C25 C26 1.381(13) . ?
C26 C27 1.402(12) . ?
C27 C28 1.403(12) . ?
C27 C27 1.499(17) 2_455 ?
C28 C29 1.363(13) . ?
C30 C31 1.377(12) . ?
C31 C32 1.366(11) . ?
C32 C33 1.386(11) . ?
C32 C35 1.492(11) . ?
C33 C34 1.393(12) . ?
C35 C36 1.381(12) . ?
C35 C37 1.390(12) . ?
C36 C38 1.396(12) 1_565 ?
C37 C39 1.388(12) 1_565 ?
C38 C36 1.396(12) 1_545 ?
C39 C37 1.388(12) 1_545 ?
C40 C41 1.4896 . ?
C41 C42 1.492(14) . ?
C42 C43 1.500(17) . ?
